data_7059047
loop_
_publ_author_name
'Konarev, Dmitri V.'
'Faraonov, Maxim A.'
'Kuz`min, Alexey V.'
'Osipov, Nikita G.'
'Khasanov, Salavat S.'
'Otsuka, Akihiro'
'Yamochi, Hideki'
'Kitagawa, Hiroshi'
'Lyubovskaya, Rimma N.'

_publ_section_title
;
 Molecular structure, optical and magnetic properties of free-base
 tetrapyrazinoporphyrazine in various reduction states
;
_journal_name_full 'New Journal of Chemistry'
_journal_paper_doi 10.1039/C9NJ04775A
_journal_year 2019
_chemical_formula_moiety '3(C6 H4 Cl2), 2(C18 H36 K N2 O6), 2(C24 H10 N16)'
_chemical_formula_sum 'C102 H104 Cl6 K2 N36 O12'
_chemical_formula_weight 2317.11
_space_group_crystal_system triclinic
_space_group_IT_number 2
_space_group_name_Hall '-P 1'
_space_group_name_H-M_alt 'P -1'
_atom_sites_solution_hydrogens geom
_atom_sites_solution_primary dual
_audit_creation_date 2019-06-29
_audit_creation_method
;
Olex2 1.2
(compiled 2018.05.29 svn.r3508 for OlexSys, GUI svn.r5506)
;
_audit_update_record
;
2019-09-08 deposited with the CCDC.	2019-11-14 downloaded from the CCDC.
;
_cell_angle_alpha 66.352(2)
_cell_angle_beta 74.863(2)
_cell_angle_gamma 89.576(2)
_cell_formula_units_Z 2
_cell_length_a 13.7277(3)
_cell_length_b 19.2901(5)
_cell_length_c 23.1243(6)
_cell_measurement_reflns_used 26138
_cell_measurement_temperature 113(2)
_cell_measurement_theta_max 29.3640
_cell_measurement_theta_min 2.0440
_cell_volume 5381.8(3)
_computing_cell_refinement 'CrysAlisPro 1.171.39.46 (Rigaku OD, 2018)'
_computing_data_collection 'CrysAlisPro 1.171.39.46 (Rigaku OD, 2018)'
_computing_data_reduction 'CrysAlisPro 1.171.39.46 (Rigaku OD, 2018)'
_computing_molecular_graphics 'Olex2 (Dolomanov et al., 2009)'
_computing_publication_material 'Olex2 (Dolomanov et al., 2009)'
_computing_structure_refinement 'ShelXL (Sheldrick, 2015)'
_computing_structure_solution 'ShelXT (Sheldrick, 2015)'
_diffrn_ambient_environment N~2~
_diffrn_ambient_temperature 113(2)
_diffrn_detector 'CCD plate'
_diffrn_detector_area_resol_mean 5.2283
_diffrn_detector_type AtlasS2
_diffrn_measured_fraction_theta_full 0.999
_diffrn_measured_fraction_theta_max 0.850
_diffrn_measurement_details
;
List of Runs (angles in degrees, time in seconds):

  # Type    Start    End  Width  t~exp~   \w     \q     \k     \f   Frames
#--------------------------------------------------------------------------
  1  \w    -25.00  47.00   1.00   48.00    --   11.89 -99.00-180.00   72
  2  \w   -101.00 -76.00   1.00   48.00    --  -12.20 178.00 -90.00   25
  3  \w    -27.00  -1.00   1.00   48.00    --  -12.20 -37.00-150.00   26
  4  \w    -58.00  -4.00   1.00   48.00    --  -12.20 -57.00 -30.00   54
  5  \w    -25.00   0.00   1.00   48.00    --  -12.20 -99.00-120.00   25
  6  \w    -51.00  69.00   1.00   48.00    --  -12.20  19.00 -60.00  120
  7  \w    -87.00 -58.00   1.00   48.00    --  -12.20-178.00   0.00   29
  8  \w    -52.00  12.00   1.00   48.00    --  -12.20 -57.00 -90.00   64
  9  \w    -24.00  25.00   1.00   48.00    --  -12.20 -87.00  59.00   49
 10  \w    -75.00 -65.00   1.00   48.00    --  -12.20 133.00-161.10   10
;
_diffrn_measurement_device 'four-circle diffractometer'
_diffrn_measurement_device_type 'Xcalibur, AtlasS2, Gemini'
_diffrn_measurement_method '\w scans'
_diffrn_orient_matrix_type 'CrysAlisPro convention (1999,Acta A55,543-557)'
_diffrn_orient_matrix_UB_11 -0.0334461000
_diffrn_orient_matrix_UB_12 -0.0341267000
_diffrn_orient_matrix_UB_13 0.0147302000
_diffrn_orient_matrix_UB_21 0.0216481000
_diffrn_orient_matrix_UB_22 -0.0082741000
_diffrn_orient_matrix_UB_23 -0.0276005000
_diffrn_orient_matrix_UB_31 0.0362349000
_diffrn_orient_matrix_UB_32 -0.0199491000
_diffrn_orient_matrix_UB_33 0.0154672000
_diffrn_radiation_monochromator graphite
_diffrn_radiation_probe x-ray
_diffrn_radiation_type MoK\a
_diffrn_radiation_wavelength 0.71073
_diffrn_reflns_av_R_equivalents 0.0276
_diffrn_reflns_av_unetI/netI 0.0446
_diffrn_reflns_Laue_measured_fraction_full 0.999
_diffrn_reflns_Laue_measured_fraction_max 0.850
_diffrn_reflns_limit_h_max 18
_diffrn_reflns_limit_h_min -18
_diffrn_reflns_limit_k_max 26
_diffrn_reflns_limit_k_min -26
_diffrn_reflns_limit_l_max 31
_diffrn_reflns_limit_l_min -31
_diffrn_reflns_number 70854
_diffrn_reflns_point_group_measured_fraction_full 0.999
_diffrn_reflns_point_group_measured_fraction_max 0.850
_diffrn_reflns_theta_full 25.242
_diffrn_reflns_theta_max 29.686
_diffrn_reflns_theta_min 1.816
_diffrn_source 'fine-focus sealed X-ray tube'
_diffrn_source_type 'Enhance (Mo) X-ray Source'
_exptl_absorpt_coefficient_mu 0.316
_exptl_absorpt_correction_T_max 1.00000
_exptl_absorpt_correction_T_min 0.90903
_exptl_absorpt_correction_type multi-scan
_exptl_absorpt_process_details
;
CrysAlisPro 1.171.39.46 (Rigaku Oxford Diffraction, 2018)
Empirical absorption correction using spherical harmonics,
 implemented in SCALE3 ABSPACK scaling algorithm.
;
_exptl_crystal_colour 'metallic dark black'
_exptl_crystal_colour_lustre metallic
_exptl_crystal_colour_modifier dark
_exptl_crystal_colour_primary black
_exptl_crystal_density_diffrn 1.430
_exptl_crystal_description block
_exptl_crystal_F_000 2408
_exptl_crystal_size_max 0.418
_exptl_crystal_size_mid 0.285
_exptl_crystal_size_min 0.179
_refine_diff_density_max 1.669
_refine_diff_density_min -0.740
_refine_diff_density_rms 0.072
_refine_ls_extinction_method none
_refine_ls_goodness_of_fit_ref 1.013
_refine_ls_hydrogen_treatment constr
_refine_ls_matrix_type full
_refine_ls_number_parameters 1484
_refine_ls_number_reflns 25903
_refine_ls_number_restraints 192
_refine_ls_restrained_S_all 1.033
_refine_ls_R_factor_all 0.0902
_refine_ls_R_factor_gt 0.0627
_refine_ls_shift/su_max 0.000
_refine_ls_shift/su_mean 0.000
_refine_ls_structure_factor_coef Fsqd
_refine_ls_weighting_details 'w=1/[\s^2^(Fo^2^)+(0.0717P)^2^+8.1639P] where P=(Fo^2^+2Fc^2^)/3'
_refine_ls_weighting_scheme calc
_refine_ls_wR_factor_gt 0.1555
_refine_ls_wR_factor_ref 0.1731
_reflns_Friedel_coverage 0.000
_reflns_number_gt 19105
_reflns_number_total 25903
_reflns_threshold_expression 'I > 2\s(I)'
_cod_data_source_file c9nj04775a2.cif
_cod_data_source_block exp_1314_int1
_cod_original_cell_volume 5381.8(2)
_cod_database_code 7059047
_shelx_shelxl_version_number 2018/3
_chemical_oxdiff_formula C48H58N18Cl2O6K1
_shelx_space_group_comment
;
The symmetry employed for this shelxl refinement is uniquely defined
by the following loop, which should always be used as a source of
symmetry information in preference to the above space-group names.
They are only intended as comments.
;
_reflns_odcompleteness_completeness 99.96
_reflns_odcompleteness_iscentric 1
_reflns_odcompleteness_theta 26.32
_olex2_refinement_description
;
1. Fixed Uiso
 At 1.2 times of:
  All C(H) groups, All C(H,H) groups, All N(H) groups
2. Restrained distances
 C81-C82 \\sim C81A-C82A
 with sigma of 0.02
 C81-C86 \\sim C81A-C86A
 with sigma of 0.02
 C81-Cl81 \\sim C81A-Cl
 with sigma of 0.02
 C82-C83 \\sim C82A-C83A
 with sigma of 0.02
 C82-Cl82 \\sim C82A-Cl1
 with sigma of 0.02
 C83-C84 \\sim C83A-C84A
 with sigma of 0.02
 C84-C85 \\sim C84A-C85A
 with sigma of 0.02
 C85-C86 \\sim C85A-C86A
 with sigma of 0.02
 C81-C83 \\sim C81A-C83A
 with sigma of 0.04
 C81-C85 \\sim C81A-C85A
 with sigma of 0.04
 C81-Cl82 \\sim C81A-Cl1
 with sigma of 0.04
 C82-C84 \\sim C82A-C84A
 with sigma of 0.04
 C82-C86 \\sim C82A-C86A
 with sigma of 0.04
 C82-Cl81 \\sim C82A-Cl
 with sigma of 0.04
 C83-C85 \\sim C83A-C85A
 with sigma of 0.04
 C83-Cl82 \\sim C83A-Cl1
 with sigma of 0.04
 C84-C86 \\sim C84A-C86A
 with sigma of 0.04
 C86-Cl81 \\sim C86A-Cl
 with sigma of 0.04
3. Rigid bond restraints
 C81A, C81, C86, C82, Cl81, H86, C85, C83, Cl82, H85, C84, H83, C83A, H83A,
 C84A, Cl1, H84, C82A, H84A, C85A, H85A, C86A, Cl, H86A
 with sigma for 1-2 distances of 0.01 and sigma for 1-3 distances of 0.01
4. Uiso/Uaniso restraints and constraints
C82A \\sim C81A \\sim C81 \\sim C86 \\sim C86A \\sim C85 \\sim C85A \\sim C84
\\sim C83 \\sim C84A \\sim C83A: within 1.7A with sigma of 0.002 and sigma for
terminal atoms of 0.004
Cl1 \\sim Cl82 \\sim Cl81 \\sim Cl: within 1.7A with sigma of 0.004 and sigma
for terminal atoms of 0.008
5. Others
 Sof(C81A)=Sof(C82A)=Sof(C83A)=Sof(H83A)=Sof(C84A)=Sof(H84A)=Sof(C85A)=
 Sof(H85A)=Sof(C86A)=Sof(H86A)=Sof(Cl)=Sof(Cl1)=1-FVAR(1)
 Sof(C81)=Sof(C86)=Sof(H86)=Sof(C85)=Sof(H85)=Sof(C84)=Sof(H84)=Sof(C83)=
 Sof(H83)=Sof(C82)=Sof(Cl81)=Sof(Cl82)=FVAR(1)
6.a Secondary CH2 refined with riding coordinates:
 C101(H10A,H10B), C102(H10C,H10D), C103(H10E,H10F), C104(H10G,H10H), C105(H10I,
 H10J), C106(H10K,H10L), C107(H10M,H10N), C108(H10O,H10P), C109(H10Q,H10R),
 C110(H11A,H11B), C111(H11C,H11D), C112(H11E,H11F), C113(H11G,H11H), C114(H11I,
 H11J), C115(H11K,H11L), C116(H11M,H11N), C117(H11O,H11P), C118(H11Q,H11R),
 C201(H20A,H20B), C202(H20C,H20D), C203(H20E,H20F), C204(H20G,H20H), C205(H20I,
 H20J), C206(H20K,H20L), C207(H20M,H20N), C208(H20O,H20P), C209(H20Q,H20R),
 C210(H21A,H21B), C211(H21C,H21D), C212(H21E,H21F), C213(H21G,H21H), C214(H21I,
 H21J), C215(H21K,H21L), C216(H21M,H21N), C217(H21O,H21P), C218(H21Q,H21R)
6.b Aromatic/amide H refined with riding coordinates:
 C63(H63), C64(H64), C65(H65), C66(H66), C73(H73), C74(H74), C75(H75),
 C76(H76), C303(H303), C304(H304), C309(H309), C310(H310), C315(H315),
 C316(H316), C321(H321), C322(H322), N302(H302), N310(H31A), C404(H404),
 C405(H405), C410(H410), C411(H411), N403(H403), C504(H504), C505(H505),
 C510(H510), C511(H511), N503(H503), C86(H86), C85(H85), C84(H84), C83(H83),
 C83A(H83A), C84A(H84A), C85A(H85A), C86A(H86A)
6.c Fitted hexagon refined as free rotating group:
 C81(C86,C85,C84,C83,C82)
;
_olex2_submission_special_instructions 'No special instructions were received'
_oxdiff_exptl_absorpt_empirical_details
;
Empirical correction (ABSPACK) includes:
- Absorption correction using spherical harmonics
- Frame scaling
;
_oxdiff_exptl_absorpt_empirical_full_max 1.235
_oxdiff_exptl_absorpt_empirical_full_min 0.919

loop_
_space_group_symop_operation_xyz
'x, y, z'
'-x, -y, -z'

loop_
_atom_site_label
_atom_site_type_symbol
_atom_site_fract_x
_atom_site_fract_y
_atom_site_fract_z
_atom_site_U_iso_or_equiv
_atom_site_adp_type
_atom_site_occupancy
_atom_site_site_symmetry_order
_atom_site_calc_flag
_atom_site_refinement_flags_posn
_atom_site_refinement_flags_adp
_atom_site_refinement_flags_occupancy
_atom_site_disorder_assembly
_atom_site_disorder_group
C61 C 0.5809(2) 0.38140(16) 0.21851(14) 0.0322(6) Uani 1 1 d . . . . .
C62 C 0.5235(2) 0.40093(17) 0.17508(14) 0.0335(6) Uani 1 1 d . . . . .
C63 C 0.4441(2) 0.4465(2) 0.18048(17) 0.0460(8) Uani 1 1 d . . . . .
H63 H 0.405017 0.459976 0.151083 0.055 Uiso 1 1 calc R . . . .
C64 C 0.4259(3) 0.4706(2) 0.23069(19) 0.0516(9) Uani 1 1 d . . . . .
H64 H 0.373339 0.500324 0.235500 0.062 Uiso 1 1 calc R . . . .
C65 C 0.4839(3) 0.4516(2) 0.27313(17) 0.0459(8) Uani 1 1 d . . . . .
H65 H 0.471263 0.469336 0.306004 0.055 Uiso 1 1 calc R . . . .
C66 C 0.5605(2) 0.40672(18) 0.26839(15) 0.0392(7) Uani 1 1 d . . . . .
H66 H 0.598584 0.393238 0.298369 0.047 Uiso 1 1 calc R . . . .
Cl61 Cl 0.67733(7) 0.32450(5) 0.21351(4) 0.0467(2) Uani 1 1 d . . . . .
Cl62 Cl 0.54843(7) 0.37009(5) 0.11237(4) 0.04413(19) Uani 1 1 d . . . . .
C71 C 0.5137(3) 0.0325(2) 0.76852(16) 0.0491(9) Uani 1 1 d . . . . .
C72 C 0.5323(2) -0.01975(18) 0.74096(16) 0.0387(7) Uani 1 1 d . . . . .
C73 C 0.6028(2) -0.00092(17) 0.68075(15) 0.0350(6) Uani 1 1 d . . . . .
H73 H 0.615390 -0.036326 0.662529 0.042 Uiso 1 1 calc R . . . .
C74 C 0.6543(2) 0.07126(19) 0.64801(17) 0.0408(7) Uani 1 1 d . . . . .
H74 H 0.701547 0.084874 0.607188 0.049 Uiso 1 1 calc R . . . .
C75 C 0.6359(3) 0.1239(2) 0.6757(2) 0.0503(9) Uani 1 1 d . . . . .
H75 H 0.671027 0.172469 0.653541 0.060 Uiso 1 1 calc R . . . .
C76 C 0.5657(3) 0.1039(2) 0.7359(2) 0.0545(10) Uani 1 1 d . . . . .
H76 H 0.553421 0.138940 0.754589 0.065 Uiso 1 1 calc R . . . .
Cl71 Cl 0.42275(10) 0.00874(9) 0.84372(5) 0.0909(5) Uani 1 1 d . . . . .
Cl72 Cl 0.46768(7) -0.11067(6) 0.78113(5) 0.0665(3) Uani 1 1 d . . . . .
C101 C 0.1235(2) 0.44386(17) -0.05741(15) 0.0379(7) Uani 1 1 d . . . . .
H10A H 0.104554 0.453696 -0.018170 0.045 Uiso 1 1 calc R . . . .
H10B H 0.098172 0.482299 -0.090681 0.045 Uiso 1 1 calc R . . . .
C102 C 0.2373(2) 0.45067(17) -0.08171(14) 0.0369(7) Uani 1 1 d . . . . .
H10C H 0.257506 0.436772 -0.118735 0.044 Uiso 1 1 calc R . . . .
H10D H 0.265641 0.502719 -0.095996 0.044 Uiso 1 1 calc R . . . .
C103 C 0.3816(2) 0.41384(17) -0.04543(15) 0.0351(6) Uani 1 1 d . . . . .
H10E H 0.401197 0.465683 -0.053089 0.042 Uiso 1 1 calc R . . . .
H10F H 0.411943 0.407321 -0.085543 0.042 Uiso 1 1 calc R . . . .
C104 C 0.4189(2) 0.35949(17) 0.00904(15) 0.0364(7) Uani 1 1 d . . . . .
H10G H 0.490748 0.373129 0.000265 0.044 Uiso 1 1 calc R . . . .
H10H H 0.383425 0.362656 0.049957 0.044 Uiso 1 1 calc R . . . .
C105 C 0.4517(2) 0.23190(18) 0.05966(15) 0.0396(7) Uani 1 1 d . . . . .
H10I H 0.424616 0.230800 0.103220 0.047 Uiso 1 1 calc R . . . .
H10J H 0.523947 0.248367 0.044929 0.047 Uiso 1 1 calc R . . . .
C106 C 0.4346(3) 0.15385(18) 0.06217(17) 0.0435(8) Uani 1 1 d . . . . .
H10K H 0.460569 0.156093 0.018143 0.052 Uiso 1 1 calc R . . . .
H10L H 0.472793 0.119747 0.089461 0.052 Uiso 1 1 calc R . . . .
C107 C -0.0273(2) 0.35484(19) 0.00279(15) 0.0400(7) Uani 1 1 d . . . . .
H10M H -0.064860 0.312845 0.002238 0.048 Uiso 1 1 calc R . . . .
H10N H -0.061931 0.399736 -0.012983 0.048 Uiso 1 1 calc R . . . .
C108 C -0.0278(2) 0.33670(18) 0.07299(15) 0.0393(7) Uani 1 1 d . . . . .
H10O H 0.013568 0.376545 0.073967 0.047 Uiso 1 1 calc R . . . .
H10P H -0.096538 0.333908 0.099465 0.047 Uiso 1 1 calc R . . . .
C109 C 0.0126(2) 0.24598(18) 0.16531(14) 0.0365(7) Uani 1 1 d . . . . .
H10Q H -0.054643 0.247101 0.191632 0.044 Uiso 1 1 calc R . . . .
H10R H 0.059122 0.282701 0.166486 0.044 Uiso 1 1 calc R . . . .
C110 C 0.0452(2) 0.16820(17) 0.19302(13) 0.0341(6) Uani 1 1 d . . . . .
H11A H 0.036055 0.151691 0.239804 0.041 Uiso 1 1 calc R . . . .
H11B H 0.003603 0.132522 0.187093 0.041 Uiso 1 1 calc R . . . .
C111 C 0.1810(3) 0.09500(17) 0.18703(16) 0.0411(7) Uani 1 1 d . . . . .
H11C H 0.146543 0.060682 0.175626 0.049 Uiso 1 1 calc R . . . .
H11D H 0.163094 0.075475 0.234623 0.049 Uiso 1 1 calc R . . . .
C112 C 0.2935(3) 0.09877(18) 0.15991(16) 0.0430(8) Uani 1 1 d . . . . .
H11E H 0.326802 0.134384 0.170532 0.052 Uiso 1 1 calc R . . . .
H11F H 0.314796 0.049047 0.181247 0.052 Uiso 1 1 calc R . . . .
C113 C 0.0716(3) 0.36380(19) -0.10361(15) 0.0428(8) Uani 1 1 d . . . . .
H11G H 0.135181 0.388002 -0.137006 0.051 Uiso 1 1 calc R . . . .
H11H H 0.017769 0.392176 -0.118574 0.051 Uiso 1 1 calc R . . . .
C114 C 0.0540(3) 0.2842(2) -0.09713(16) 0.0457(8) Uani 1 1 d . . . . .
H11I H -0.006074 0.257675 -0.061115 0.055 Uiso 1 1 calc R . . . .
H11J H 0.042935 0.285320 -0.137246 0.055 Uiso 1 1 calc R . . . .
C115 C 0.1322(3) 0.1719(2) -0.08555(18) 0.0480(8) Uani 1 1 d . . . . .
H11K H 0.121765 0.176659 -0.126835 0.058 Uiso 1 1 calc R . . . .
H11L H 0.074416 0.140172 -0.050086 0.058 Uiso 1 1 calc R . . . .
C116 C 0.2269(3) 0.1357(2) -0.07733(18) 0.0509(9) Uani 1 1 d . . . . .
H11M H 0.225260 0.088622 -0.082987 0.061 Uiso 1 1 calc R . . . .
H11N H 0.285465 0.169523 -0.110210 0.061 Uiso 1 1 calc R . . . .
C117 C 0.3154(3) 0.0777(2) 0.0021(2) 0.0526(9) Uani 1 1 d . . . . .
H11O H 0.379517 0.107402 -0.026504 0.063 Uiso 1 1 calc R . . . .
H11P H 0.310137 0.031855 -0.005064 0.063 Uiso 1 1 calc R . . . .
C118 C 0.3115(3) 0.05687(19) 0.0729(2) 0.0543(9) Uani 1 1 d . . . . .
H11Q H 0.246097 0.028706 0.100745 0.065 Uiso 1 1 calc R . . . .
H11R H 0.363221 0.023337 0.083829 0.065 Uiso 1 1 calc R . . . .
K101 K 0.20092(5) 0.24626(3) 0.02163(3) 0.03009(13) Uani 1 1 d . . . . .
N101 N 0.07521(19) 0.36831(14) -0.04212(11) 0.0349(5) Uani 1 1 d . . . . .
N102 N 0.3269(2) 0.12230(14) 0.08831(13) 0.0393(6) Uani 1 1 d . . . . .
O101 O 0.27393(15) 0.40044(11) -0.02861(9) 0.0334(4) Uani 1 1 d . . . . .
O102 O 0.40261(15) 0.28366(11) 0.01543(10) 0.0327(4) Uani 1 1 d . . . . .
O103 O 0.01162(16) 0.26560(11) 0.09903(9) 0.0345(4) Uani 1 1 d . . . . .
O104 O 0.14926(15) 0.16895(11) 0.16074(9) 0.0330(4) Uani 1 1 d . . . . .
O105 O 0.14013(17) 0.24483(13) -0.08502(11) 0.0425(5) Uani 1 1 d . . . . .
O106 O 0.23397(19) 0.12064(13) -0.01278(12) 0.0465(6) Uani 1 1 d . . . . .
C201 C 0.1031(2) 0.32176(17) 0.41093(13) 0.0304(6) Uani 1 1 d . . . . .
H20A H 0.076870 0.364199 0.381469 0.036 Uiso 1 1 calc R . . . .
H20B H 0.078440 0.275706 0.409413 0.036 Uiso 1 1 calc R . . . .
C202 C 0.2177(2) 0.33242(17) 0.38652(13) 0.0315(6) Uani 1 1 d . . . . .
H20C H 0.239326 0.338172 0.341266 0.038 Uiso 1 1 calc R . . . .
H20D H 0.243625 0.378056 0.388123 0.038 Uiso 1 1 calc R . . . .
C203 C 0.36440(19) 0.27646(15) 0.40541(13) 0.0257(5) Uani 1 1 d . . . . .
H20E H 0.390825 0.320315 0.409411 0.031 Uiso 1 1 calc R . . . .
H20F H 0.387252 0.284721 0.359520 0.031 Uiso 1 1 calc R . . . .
C204 C 0.40297(19) 0.20655(15) 0.44626(13) 0.0256(5) Uani 1 1 d . . . . .
H20G H 0.370854 0.162077 0.446028 0.031 Uiso 1 1 calc R . . . .
H20H H 0.475672 0.209111 0.427967 0.031 Uiso 1 1 calc R . . . .
C205 C 0.42977(19) 0.13993(15) 0.54996(13) 0.0276(6) Uani 1 1 d . . . . .
H20I H 0.502856 0.151303 0.531683 0.033 Uiso 1 1 calc R . . . .
H20J H 0.409864 0.092861 0.548147 0.033 Uiso 1 1 calc R . . . .
C206 C 0.4002(2) 0.13055(16) 0.62034(13) 0.0290(6) Uani 1 1 d . . . . .
H20K H 0.437389 0.091767 0.644540 0.035 Uiso 1 1 calc R . . . .
H20L H 0.420511 0.178002 0.621381 0.035 Uiso 1 1 calc R . . . .
C207 C 0.0762(2) 0.39201(16) 0.47815(16) 0.0362(7) Uani 1 1 d . . . . .
H20M H 0.030142 0.423736 0.456344 0.043 Uiso 1 1 calc R . . . .
H20N H 0.144844 0.415192 0.452695 0.043 Uiso 1 1 calc R . . . .
C208 C 0.0569(2) 0.39100(18) 0.54542(17) 0.0391(7) Uani 1 1 d . . . . .
H20O H 0.062566 0.442810 0.541696 0.047 Uiso 1 1 calc R . . . .
H20P H -0.011445 0.367610 0.571486 0.047 Uiso 1 1 calc R . . . .
C209 C 0.1065(2) 0.34448(18) 0.64257(16) 0.0376(7) Uani 1 1 d . . . . .
H20Q H 0.042692 0.313033 0.669187 0.045 Uiso 1 1 calc R . . . .
H20R H 0.100123 0.394782 0.642143 0.045 Uiso 1 1 calc R . . . .
C210 C 0.1901(2) 0.31047(17) 0.67165(17) 0.0382(7) Uani 1 1 d . . . . .
H21A H 0.255051 0.338187 0.642364 0.046 Uiso 1 1 calc R . . . .
H21B H 0.180870 0.313860 0.713435 0.046 Uiso 1 1 calc R . . . .
C211 C 0.2673(2) 0.19837(17) 0.70898(15) 0.0330(6) Uani 1 1 d . . . . .
H21C H 0.257369 0.199854 0.751559 0.040 Uiso 1 1 calc R . . . .
H21D H 0.332639 0.226306 0.680587 0.040 Uiso 1 1 calc R . . . .
C212 C 0.2656(2) 0.11692(16) 0.71663(13) 0.0303(6) Uani 1 1 d . . . . .
H21E H 0.313569 0.092099 0.740535 0.036 Uiso 1 1 calc R . . . .
H21F H 0.198542 0.090666 0.742799 0.036 Uiso 1 1 calc R . . . .
C213 C -0.04503(19) 0.28623(15) 0.50450(13) 0.0272(5) Uani 1 1 d . . . . .
H21G H -0.080038 0.313911 0.472097 0.033 Uiso 1 1 calc R . . . .
H21H H -0.074311 0.295180 0.543543 0.033 Uiso 1 1 calc R . . . .
C214 C -0.0626(2) 0.20278(15) 0.52172(13) 0.0268(5) Uani 1 1 d . . . . .
H21I H -0.134922 0.187235 0.535429 0.032 Uiso 1 1 calc R . . . .
H21J H -0.032165 0.193145 0.483168 0.032 Uiso 1 1 calc R . . . .
C215 C -0.02883(19) 0.08073(14) 0.58509(12) 0.0227(5) Uani 1 1 d . . . . .
H21K H 0.010744 0.074360 0.546488 0.027 Uiso 1 1 calc R . . . .
H21L H -0.099283 0.063297 0.593441 0.027 Uiso 1 1 calc R . . . .
C216 C 0.00794(18) 0.03448(14) 0.64280(12) 0.0214(5) Uani 1 1 d . . . . .
H21M H -0.027251 0.044505 0.680394 0.026 Uiso 1 1 calc R . . . .
H21N H -0.006592 -0.019248 0.654075 0.026 Uiso 1 1 calc R . . . .
C217 C 0.14980(19) 0.00946(14) 0.68361(12) 0.0232(5) Uani 1 1 d . . . . .
H21O H 0.135557 -0.044492 0.695653 0.028 Uiso 1 1 calc R . . . .
H21P H 0.114950 0.020302 0.720818 0.028 Uiso 1 1 calc R . . . .
C218 C 0.2626(2) 0.03021(14) 0.66628(13) 0.0250(5) Uani 1 1 d . . . . .
H21Q H 0.287706 -0.003657 0.702001 0.030 Uiso 1 1 calc R . . . .
H21R H 0.295703 0.022040 0.627354 0.030 Uiso 1 1 calc R . . . .
K201 K 0.17648(4) 0.21161(3) 0.56621(3) 0.02080(11) Uani 1 1 d . . . . .
N201 N 0.06336(16) 0.31645(12) 0.47815(11) 0.0249(4) Uani 1 1 d . . . . .
N202 N 0.29081(16) 0.10924(12) 0.65389(10) 0.0237(4) Uani 1 1 d . . . . .
O201 O 0.25628(13) 0.26795(10) 0.42688(8) 0.0251(4) Uani 1 1 d . . . . .
O202 O 0.38130(13) 0.20009(10) 0.51222(8) 0.0246(4) Uani 1 1 d . . . . .
O203 O 0.12783(14) 0.34971(11) 0.57743(10) 0.0313(4) Uani 1 1 d . . . . .
O204 O 0.18854(15) 0.23258(11) 0.68115(10) 0.0310(4) Uani 1 1 d . . . . .
O205 O -0.01967(13) 0.15921(9) 0.57332(8) 0.0214(3) Uani 1 1 d . . . . .
O206 O 0.11464(13) 0.05303(9) 0.62775(8) 0.0215(3) Uani 1 1 d . . . . .
C301 C 0.37089(19) 0.47812(15) 0.45899(13) 0.0238(5) Uani 1 1 d . . . . .
C302 C 0.31956(19) 0.52637(15) 0.41167(13) 0.0256(5) Uani 1 1 d . . . . .
C303 C 0.2713(2) 0.58565(19) 0.32056(14) 0.0371(7) Uani 1 1 d . . . . .
H303 H 0.275464 0.596556 0.276937 0.045 Uiso 1 1 calc R . . . .
C304 C 0.2026(2) 0.6209(2) 0.35263(14) 0.0403(7) Uani 1 1 d . . . . .
H304 H 0.162563 0.653491 0.329396 0.048 Uiso 1 1 calc R . . . .
C305 C 0.25119(19) 0.56214(15) 0.44376(13) 0.0259(5) Uani 1 1 d . . . . .
C306 C 0.26138(19) 0.53609(15) 0.51017(13) 0.0243(5) Uani 1 1 d . . . . .
C307 C 0.21887(19) 0.53597(14) 0.61464(13) 0.0234(5) Uani 1 1 d . . . . .
C308 C 0.16738(18) 0.56653(14) 0.66142(12) 0.0224(5) Uani 1 1 d . . . . .
C309 C 0.0799(2) 0.63925(16) 0.70609(13) 0.0293(6) Uani 1 1 d . . . . .
H309 H 0.039184 0.678400 0.704334 0.035 Uiso 1 1 calc R . . . .
C310 C 0.1097(2) 0.60052(16) 0.76370(13) 0.0300(6) Uani 1 1 d . . . . .
H310 H 0.086201 0.614680 0.798484 0.036 Uiso 1 1 calc R . . . .
C311 C 0.19833(19) 0.52897(14) 0.71853(12) 0.0223(5) Uani 1 1 d . . . . .
C312 C 0.26846(19) 0.47622(14) 0.70511(12) 0.0229(5) Uani 1 1 d . . . . .
C313 C 0.38316(19) 0.38735(14) 0.73438(13) 0.0243(5) Uani 1 1 d . . . . .
C314 C 0.4359(2) 0.34035(15) 0.78116(13) 0.0271(5) Uani 1 1 d . . . . .
C315 C 0.4928(3) 0.28624(19) 0.86950(15) 0.0419(8) Uani 1 1 d . . . . .
H315 H 0.492399 0.277943 0.912050 0.050 Uiso 1 1 calc R . . . .
C316 C 0.5609(3) 0.25010(19) 0.83719(15) 0.0419(8) Uani 1 1 d . . . . .
H316 H 0.603324 0.219130 0.859451 0.050 Uiso 1 1 calc R . . . .
C317 C 0.5038(2) 0.30412(15) 0.74874(13) 0.0269(5) Uani 1 1 d . . . . .
C318 C 0.49274(19) 0.32921(14) 0.68284(13) 0.0245(5) Uani 1 1 d . . . . .
C319 C 0.53661(19) 0.32980(15) 0.57841(13) 0.0242(5) Uani 1 1 d . . . . .
C320 C 0.59534(19) 0.30605(15) 0.52829(13) 0.0250(5) Uani 1 1 d . . . . .
C321 C 0.7030(2) 0.25009(17) 0.47439(14) 0.0305(6) Uani 1 1 d . . . . .
H321 H 0.752982 0.217647 0.472254 0.037 Uiso 1 1 calc R . . . .
C322 C 0.6703(2) 0.28765(16) 0.41869(14) 0.0287(6) Uani 1 1 d . . . . .
H322 H 0.699131 0.278554 0.381618 0.034 Uiso 1 1 calc R . . . .
C323 C 0.56299(19) 0.34383(15) 0.47177(13) 0.0241(5) Uani 1 1 d . . . . .
C324 C 0.48646(19) 0.39079(15) 0.48770(13) 0.0245(5) Uani 1 1 d . . . . .
N301 N 0.44068(16) 0.43509(13) 0.44440(11) 0.0253(4) Uani 1 1 d . . . . .
N302 N 0.33348(16) 0.48618(12) 0.51643(11) 0.0240(4) Uani 1 1 d . . . . .
H302 H 0.352383 0.463267 0.551451 0.029 Uiso 1 1 calc R . . . .
N303 N 0.33183(17) 0.53686(14) 0.34921(11) 0.0309(5) Uani 1 1 d . . . . .
N304 N 0.19058(18) 0.61068(15) 0.41480(11) 0.0336(5) Uani 1 1 d . . . . .
N305 N 0.20805(16) 0.55979(13) 0.55432(10) 0.0252(5) Uani 1 1 d . . . . .
N306 N 0.27885(16) 0.48318(12) 0.64255(10) 0.0231(4) Uani 1 1 d . . . . .
N307 N 0.10712(16) 0.62249(13) 0.65418(11) 0.0272(5) Uani 1 1 d . . . . .
N308 N 0.16968(17) 0.54466(13) 0.77129(11) 0.0271(5) Uani 1 1 d . . . . .
N309 N 0.31351(17) 0.43102(12) 0.74879(10) 0.0247(4) Uani 1 1 d . . . . .
N310 N 0.41996(16) 0.37905(12) 0.67710(10) 0.0232(4) Uani 1 1 d . . . . .
H31A H 0.400468 0.401740 0.642277 0.028 Uiso 1 1 calc R . . . .
N311 N 0.4279(2) 0.33213(14) 0.84251(12) 0.0345(6) Uani 1 1 d . . . . .
N312 N 0.56832(19) 0.25778(14) 0.77613(12) 0.0338(5) Uani 1 1 d . . . . .
N313 N 0.54622(16) 0.30588(13) 0.63869(11) 0.0257(5) Uani 1 1 d . . . . .
N314 N 0.47223(16) 0.38024(12) 0.55169(11) 0.0249(4) Uani 1 1 d . . . . .
N315 N 0.66682(17) 0.25787(13) 0.53112(12) 0.0294(5) Uani 1 1 d . . . . .
N316 N 0.60002(16) 0.33591(13) 0.41553(11) 0.0269(5) Uani 1 1 d . . . . .
C401 C 0.1918(2) 1.09098(14) 0.40884(12) 0.0230(5) Uani 1 1 d . . . . .
C402 C 0.2152(2) 0.98933(14) 0.50027(12) 0.0234(5) Uani 1 1 d . . . . .
C403 C 0.2793(2) 0.94850(14) 0.54186(12) 0.0235(5) Uani 1 1 d . . . . .
C404 C 0.4123(2) 0.91777(16) 0.58194(14) 0.0303(6) Uani 1 1 d . . . . .
H404 H 0.480695 0.924510 0.579071 0.036 Uiso 1 1 calc R . . . .
C405 C 0.3486(2) 0.85975(16) 0.63878(14) 0.0316(6) Uani 1 1 d . . . . .
H405 H 0.377409 0.830306 0.671690 0.038 Uiso 1 1 calc R . . . .
C406 C 0.2160(2) 0.89040(14) 0.59800(12) 0.0233(5) Uani 1 1 d . . . . .
C407 C 0.1135(2) 0.89456(14) 0.59011(12) 0.0232(5) Uani 1 1 d . . . . .
C408 C -0.0612(2) 0.85983(14) 0.62648(12) 0.0233(5) Uani 1 1 d . . . . .
C409 C -0.1524(2) 0.81314(14) 0.67688(12) 0.0253(5) Uani 1 1 d . . . . .
C410 C -0.2606(3) 0.72946(18) 0.76891(14) 0.0403(7) Uani 1 1 d . . . . .
H410 H -0.274648 0.688598 0.809920 0.048 Uiso 1 1 calc R . . . .
C411 C -0.3419(2) 0.76206(17) 0.74696(14) 0.0385(7) Uani 1 1 d . . . . .
H411 H -0.407164 0.742055 0.774297 0.046 Uiso 1 1 calc R . . . .
C412 C -0.2347(2) 0.84476(14) 0.65493(12) 0.0252(5) Uani 1 1 d . . . . .
N401 N 0.08854(17) 1.08404(12) 0.42334(10) 0.0234(4) Uani 1 1 d . . . . .
N402 N 0.25100(17) 1.04927(12) 0.44372(10) 0.0248(4) Uani 1 1 d . . . . .
N403 N 0.11820(16) 0.95453(12) 0.53140(10) 0.0230(4) Uani 1 1 d . . . . .
H403 H 0.066998 0.968386 0.516211 0.028 Uiso 1 1 calc R . . . .
N404 N 0.37873(17) 0.96359(13) 0.53190(11) 0.0273(5) Uani 1 1 d . . . . .
N405 N 0.24945(18) 0.84419(13) 0.64857(11) 0.0282(5) Uani 1 1 d . . . . .
N406 N 0.03212(17) 0.84875(12) 0.63360(10) 0.0243(4) Uani 1 1 d . . . . .
N407 N -0.1628(2) 0.75334(13) 0.73451(11) 0.0333(5) Uani 1 1 d . . . . .
N408 N -0.33182(19) 0.82058(13) 0.68878(11) 0.0325(5) Uani 1 1 d . . . . .
C501 C 0.8477(2) 0.10481(15) 1.02282(13) 0.0266(5) Uani 1 1 d . . . . .
C502 C 0.8735(2) 0.10082(15) 0.92064(13) 0.0266(5) Uani 1 1 d . . . . .
C503 C 0.8555(2) 0.12571(15) 0.85590(13) 0.0271(5) Uani 1 1 d . . . . .
C504 C 0.7932(3) 0.18036(18) 0.77008(15) 0.0376(7) Uani 1 1 d . . . . .
H504 H 0.748758 0.210775 0.749549 0.045 Uiso 1 1 calc R . . . .
C505 C 0.8609(2) 0.14656(17) 0.73537(14) 0.0353(7) Uani 1 1 d . . . . .
H505 H 0.860357 0.156785 0.692591 0.042 Uiso 1 1 calc R . . . .
C506 C 0.9209(2) 0.09009(15) 0.82227(13) 0.0254(5) Uani 1 1 d . . . . .
C507 C 0.9765(2) 0.04199(14) 0.86678(12) 0.0243(5) Uani 1 1 d . . . . .
C508 C 1.0921(2) -0.04672(14) 0.89191(12) 0.0247(5) Uani 1 1 d . . . . .
C509 C 1.15542(19) -0.10205(14) 0.87719(12) 0.0235(5) Uani 1 1 d . . . . .
C510 C 1.2307(2) -0.17650(16) 0.83052(13) 0.0300(6) Uani 1 1 d . . . . .
H510 H 1.247248 -0.191958 0.796207 0.036 Uiso 1 1 calc R . . . .
C511 C 1.2665(2) -0.21511(16) 0.88547(13) 0.0313(6) Uani 1 1 d . . . . .
H511 H 1.304732 -0.255210 0.885772 0.038 Uiso 1 1 calc R . . . .
C512 C 1.1922(2) -0.13970(15) 0.93157(13) 0.0251(5) Uani 1 1 d . . . . .
N501 N 0.90750(18) 0.05041(13) 1.04803(11) 0.0273(5) Uani 1 1 d . . . . .
N502 N 0.82861(18) 0.12730(13) 0.96458(11) 0.0275(5) Uani 1 1 d . . . . .
N503 N 0.94507(17) 0.05051(12) 0.92431(10) 0.0255(5) Uani 1 1 d . . . . .
H503 H 0.967000 0.027593 0.958075 0.031 Uiso 1 1 calc R . . . .
N504 N 0.7888(2) 0.17141(14) 0.83120(12) 0.0336(5) Uani 1 1 d . . . . .
N505 N 0.92633(19) 0.10030(14) 0.76053(11) 0.0313(5) Uani 1 1 d . . . . .
N506 N 1.04191(17) -0.00271(12) 0.85092(10) 0.0252(5) Uani 1 1 d . . . . .
N507 N 1.17442(17) -0.11901(13) 0.82496(11) 0.0261(5) Uani 1 1 d . . . . .
N508 N 1.24887(18) -0.19751(13) 0.93738(11) 0.0285(5) Uani 1 1 d . . . . .
C81 C 0.7717(3) 0.43930(19) 0.89806(16) 0.0536(10) Uani 0.636(2) 1 d D U P A 1
C86 C 0.7540(3) 0.3603(2) 0.92947(15) 0.0567(9) Uani 0.636(2) 1 d DG U P A 1
H86 H 0.720335 0.336686 0.974146 0.068 Uiso 0.636(2) 1 calc R U P A 1
C85 C 0.7866(4) 0.31674(14) 0.8941(2) 0.0566(9) Uani 0.636(2) 1 d DG U P A 1
H85 H 0.774781 0.263919 0.915100 0.068 Uiso 0.636(2) 1 calc R U P A 1
C84 C 0.8370(4) 0.3521(2) 0.8273(2) 0.0557(8) Uani 0.636(2) 1 d DG U P A 1
H84 H 0.858805 0.322930 0.803641 0.067 Uiso 0.636(2) 1 calc R U P A 1
C83 C 0.8547(3) 0.4311(2) 0.79591(15) 0.0549(9) Uani 0.636(2) 1 d DG U P A 1
H83 H 0.888386 0.454709 0.751229 0.066 Uiso 0.636(2) 1 calc R U P A 1
C82 C 0.8221(3) 0.47465(15) 0.83128(17) 0.0340(11) Uani 0.636(2) 1 d DG U P A 1
Cl81 Cl 0.73758(14) 0.48972(12) 0.94541(8) 0.0699(5) Uani 0.636(2) 1 d D U P A 1
Cl82 Cl 0.84018(10) 0.57173(7) 0.79403(7) 0.0510(4) Uani 0.636(2) 1 d D U P A 1
C81A C 0.7820(9) 0.4128(6) 0.9013(5) 0.0562(10) Uani 0.364(2) 1 d D U P A 2
C82A C 0.8364(10) 0.4773(6) 0.8490(6) 0.0584(11) Uani 0.364(2) 1 d D U P A 2
C83A C 0.8880(9) 0.4718(6) 0.7827(6) 0.0619(11) Uani 0.364(2) 1 d D U P A 2
H83A H 0.920252 0.511923 0.742766 0.074 Uiso 0.364(2) 1 calc R U P A 2
C84A C 0.8766(9) 0.3956(6) 0.7947(6) 0.0580(10) Uani 0.364(2) 1 d D U P A 2
H84A H 0.916621 0.383280 0.761714 0.070 Uiso 0.364(2) 1 calc R U P A 2
C85A C 0.8118(9) 0.3317(6) 0.8507(6) 0.0559(10) Uani 0.364(2) 1 d D U P A 2
H85A H 0.794560 0.286721 0.848083 0.067 Uiso 0.364(2) 1 calc R U P A 2
C86A C 0.7810(9) 0.3415(6) 0.9023(6) 0.0578(10) Uani 0.364(2) 1 d D U P A 2
H86A H 0.756900 0.299382 0.942205 0.069 Uiso 0.364(2) 1 calc R U P A 2
Cl Cl 0.7175(3) 0.4009(3) 0.9788(2) 0.1112(15) Uani 0.364(2) 1 d D U P A 2
Cl1 Cl 0.8329(4) 0.5540(2) 0.8722(3) 0.1268(17) Uani 0.364(2) 1 d D U P A 2

loop_
_atom_site_aniso_label
_atom_site_aniso_U_11
_atom_site_aniso_U_22
_atom_site_aniso_U_33
_atom_site_aniso_U_23
_atom_site_aniso_U_13
_atom_site_aniso_U_12
C61 0.0333(15) 0.0279(14) 0.0303(14) -0.0105(12) -0.0027(11) -0.0061(11)
C62 0.0375(16) 0.0325(15) 0.0249(13) -0.0098(12) -0.0024(11) -0.0118(12)
C63 0.0358(17) 0.0453(19) 0.0427(18) -0.0074(15) -0.0048(14) -0.0077(14)
C64 0.0343(17) 0.046(2) 0.060(2) -0.0208(18) 0.0099(16) -0.0030(15)
C65 0.0426(18) 0.0438(19) 0.0438(19) -0.0230(16) 0.0081(15) -0.0070(15)
C66 0.0445(18) 0.0388(17) 0.0303(15) -0.0139(13) -0.0042(13) -0.0092(13)
Cl61 0.0535(5) 0.0417(4) 0.0540(5) -0.0248(4) -0.0218(4) 0.0161(4)
Cl62 0.0613(5) 0.0431(4) 0.0283(4) -0.0153(3) -0.0118(3) -0.0085(4)
C71 0.051(2) 0.070(3) 0.0376(17) -0.0243(17) -0.0277(15) 0.0389(19)
C72 0.0294(15) 0.0415(17) 0.0400(16) -0.0076(14) -0.0162(13) 0.0087(13)
C73 0.0306(15) 0.0360(16) 0.0429(17) -0.0169(14) -0.0168(13) 0.0111(12)
C74 0.0291(15) 0.0453(18) 0.0444(18) -0.0122(15) -0.0152(13) 0.0079(13)
C75 0.061(2) 0.0337(17) 0.066(2) -0.0148(17) -0.044(2) 0.0117(16)
C76 0.082(3) 0.052(2) 0.061(2) -0.0338(19) -0.054(2) 0.041(2)
Cl71 0.0878(8) 0.1424(12) 0.0365(5) -0.0284(6) -0.0234(5) 0.0764(8)
Cl72 0.0481(5) 0.0609(6) 0.0635(6) 0.0031(5) -0.0181(4) -0.0119(4)
C101 0.0491(18) 0.0282(15) 0.0282(14) -0.0023(12) -0.0128(13) 0.0038(13)
C102 0.0466(18) 0.0271(14) 0.0264(14) -0.0002(12) -0.0108(13) -0.0045(12)
C103 0.0397(16) 0.0280(14) 0.0325(15) -0.0098(12) -0.0063(12) -0.0056(12)
C104 0.0383(16) 0.0377(16) 0.0360(16) -0.0166(13) -0.0123(13) -0.0044(13)
C105 0.0392(17) 0.0416(17) 0.0352(16) -0.0089(14) -0.0174(13) 0.0022(13)
C106 0.0445(18) 0.0369(17) 0.0441(18) -0.0084(14) -0.0177(15) 0.0089(14)
C107 0.0381(17) 0.0399(17) 0.0336(16) -0.0044(13) -0.0142(13) 0.0043(13)
C108 0.0411(17) 0.0358(16) 0.0322(15) -0.0072(13) -0.0072(13) 0.0054(13)
C109 0.0433(17) 0.0385(16) 0.0261(14) -0.0111(13) -0.0104(12) 0.0006(13)
C110 0.0408(16) 0.0350(15) 0.0219(13) -0.0050(12) -0.0119(12) -0.0044(12)
C111 0.0506(19) 0.0265(15) 0.0354(16) 0.0013(12) -0.0172(14) -0.0014(13)
C112 0.0482(19) 0.0328(16) 0.0388(17) -0.0012(13) -0.0194(14) 0.0045(14)
C113 0.0494(19) 0.0474(19) 0.0288(15) -0.0072(14) -0.0201(14) 0.0015(15)
C114 0.053(2) 0.056(2) 0.0364(17) -0.0203(16) -0.0244(15) 0.0019(16)
C115 0.053(2) 0.057(2) 0.0455(19) -0.0321(17) -0.0156(16) -0.0054(17)
C116 0.063(2) 0.055(2) 0.050(2) -0.0361(18) -0.0152(17) 0.0000(18)
C117 0.063(2) 0.0389(19) 0.066(2) -0.0311(18) -0.0178(19) 0.0063(16)
C118 0.065(2) 0.0293(17) 0.068(2) -0.0180(17) -0.022(2) 0.0055(16)
K101 0.0371(3) 0.0270(3) 0.0267(3) -0.0087(2) -0.0136(2) -0.0013(2)
N101 0.0384(14) 0.0372(14) 0.0245(12) -0.0061(10) -0.0124(10) 0.0005(11)
N102 0.0470(15) 0.0267(13) 0.0400(14) -0.0077(11) -0.0154(12) 0.0020(11)
O101 0.0399(11) 0.0270(10) 0.0276(10) -0.0047(8) -0.0109(8) -0.0015(8)
O102 0.0395(11) 0.0287(10) 0.0309(10) -0.0096(8) -0.0159(9) -0.0001(8)
O103 0.0425(12) 0.0323(11) 0.0245(10) -0.0059(8) -0.0122(8) 0.0044(9)
O104 0.0394(11) 0.0262(10) 0.0269(10) -0.0032(8) -0.0117(8) -0.0022(8)
O105 0.0474(13) 0.0475(13) 0.0403(12) -0.0219(11) -0.0186(10) -0.0036(10)
O106 0.0556(14) 0.0427(13) 0.0496(14) -0.0273(11) -0.0148(11) 0.0029(11)
C201 0.0283(14) 0.0335(15) 0.0265(13) -0.0064(11) -0.0130(11) 0.0075(11)
C202 0.0295(14) 0.0334(15) 0.0241(13) -0.0035(11) -0.0092(11) 0.0024(11)
C203 0.0199(12) 0.0316(14) 0.0249(12) -0.0128(11) -0.0035(10) -0.0021(10)
C204 0.0199(12) 0.0313(14) 0.0280(13) -0.0166(11) -0.0036(10) 0.0007(10)
C205 0.0192(12) 0.0259(13) 0.0343(14) -0.0095(11) -0.0071(10) 0.0053(10)
C206 0.0247(13) 0.0310(14) 0.0329(14) -0.0103(12) -0.0156(11) 0.0060(11)
C207 0.0420(17) 0.0216(14) 0.0476(18) -0.0116(13) -0.0211(14) 0.0084(12)
C208 0.0343(15) 0.0348(16) 0.063(2) -0.0294(16) -0.0225(15) 0.0169(13)
C209 0.0364(16) 0.0376(16) 0.0544(19) -0.0326(15) -0.0160(14) 0.0108(13)
C210 0.0453(17) 0.0339(16) 0.0531(19) -0.0300(15) -0.0230(15) 0.0088(13)
C211 0.0371(15) 0.0406(16) 0.0337(15) -0.0223(13) -0.0187(12) 0.0059(13)
C212 0.0400(15) 0.0325(15) 0.0240(13) -0.0124(11) -0.0167(12) 0.0066(12)
C213 0.0226(12) 0.0271(13) 0.0295(13) -0.0073(11) -0.0103(10) 0.0066(10)
C214 0.0241(13) 0.0309(14) 0.0263(13) -0.0085(11) -0.0140(10) 0.0024(10)
C215 0.0250(12) 0.0225(12) 0.0239(12) -0.0115(10) -0.0091(10) 0.0007(10)
C216 0.0232(12) 0.0205(12) 0.0213(11) -0.0099(10) -0.0056(9) 0.0002(9)
C217 0.0302(13) 0.0206(12) 0.0179(11) -0.0051(10) -0.0098(10) 0.0044(10)
C218 0.0293(13) 0.0232(12) 0.0243(12) -0.0088(10) -0.0120(10) 0.0078(10)
K201 0.0199(2) 0.0216(3) 0.0231(3) -0.0099(2) -0.00864(19) 0.00424(19)
N201 0.0248(11) 0.0214(11) 0.0279(11) -0.0080(9) -0.0099(9) 0.0034(8)
N202 0.0248(11) 0.0266(11) 0.0237(10) -0.0120(9) -0.0109(9) 0.0038(9)
O201 0.0209(9) 0.0261(9) 0.0238(9) -0.0059(7) -0.0061(7) 0.0010(7)
O202 0.0236(9) 0.0277(9) 0.0241(9) -0.0119(8) -0.0071(7) 0.0071(7)
O203 0.0283(10) 0.0292(10) 0.0453(12) -0.0214(9) -0.0155(9) 0.0094(8)
O204 0.0331(10) 0.0299(10) 0.0420(11) -0.0223(9) -0.0183(9) 0.0057(8)
O205 0.0241(9) 0.0202(8) 0.0225(8) -0.0083(7) -0.0118(7) 0.0044(7)
O206 0.0233(9) 0.0216(9) 0.0173(8) -0.0047(7) -0.0078(7) 0.0013(7)
C301 0.0222(12) 0.0258(13) 0.0265(12) -0.0119(11) -0.0100(10) 0.0024(10)
C302 0.0227(12) 0.0305(14) 0.0261(13) -0.0120(11) -0.0102(10) 0.0021(10)
C303 0.0351(15) 0.0524(19) 0.0239(13) -0.0125(13) -0.0140(12) 0.0104(14)
C304 0.0356(16) 0.056(2) 0.0283(14) -0.0126(14) -0.0156(12) 0.0179(14)
C305 0.0248(13) 0.0296(14) 0.0247(12) -0.0107(11) -0.0103(10) 0.0042(10)
C306 0.0243(12) 0.0245(13) 0.0255(12) -0.0097(10) -0.0104(10) 0.0042(10)
C307 0.0225(12) 0.0236(12) 0.0270(13) -0.0113(10) -0.0105(10) 0.0064(10)
C308 0.0213(12) 0.0228(12) 0.0220(12) -0.0078(10) -0.0068(9) 0.0034(9)
C309 0.0273(13) 0.0298(14) 0.0285(13) -0.0107(11) -0.0068(11) 0.0115(11)
C310 0.0315(14) 0.0364(15) 0.0242(13) -0.0157(12) -0.0063(11) 0.0134(12)
C311 0.0233(12) 0.0198(12) 0.0225(12) -0.0072(10) -0.0068(9) 0.0037(9)
C312 0.0257(12) 0.0199(12) 0.0236(12) -0.0085(10) -0.0084(10) 0.0038(10)
C313 0.0271(13) 0.0231(12) 0.0258(12) -0.0107(10) -0.0116(10) 0.0053(10)
C314 0.0339(14) 0.0256(13) 0.0270(13) -0.0117(11) -0.0159(11) 0.0100(11)
C315 0.057(2) 0.0500(19) 0.0313(15) -0.0219(14) -0.0257(14) 0.0285(16)
C316 0.0532(19) 0.0485(19) 0.0371(16) -0.0210(15) -0.0294(15) 0.0307(16)
C317 0.0315(14) 0.0272(13) 0.0293(13) -0.0147(11) -0.0157(11) 0.0114(11)
C318 0.0268(13) 0.0231(12) 0.0295(13) -0.0128(11) -0.0142(10) 0.0078(10)
C319 0.0232(12) 0.0255(13) 0.0287(13) -0.0141(11) -0.0104(10) 0.0043(10)
C320 0.0204(12) 0.0271(13) 0.0326(14) -0.0165(11) -0.0092(10) 0.0025(10)
C321 0.0233(13) 0.0369(15) 0.0404(16) -0.0246(13) -0.0101(11) 0.0094(11)
C322 0.0234(13) 0.0361(15) 0.0344(14) -0.0225(12) -0.0079(11) 0.0018(11)
C323 0.0215(12) 0.0273(13) 0.0282(13) -0.0152(11) -0.0085(10) 0.0014(10)
C324 0.0221(12) 0.0252(13) 0.0305(13) -0.0146(11) -0.0093(10) 0.0018(10)
N301 0.0262(11) 0.0290(11) 0.0268(11) -0.0152(9) -0.0113(9) 0.0040(9)
N302 0.0261(11) 0.0243(11) 0.0253(11) -0.0115(9) -0.0115(9) 0.0056(9)
N303 0.0276(12) 0.0414(14) 0.0250(11) -0.0141(10) -0.0089(9) 0.0041(10)
N304 0.0315(12) 0.0420(14) 0.0264(12) -0.0113(11) -0.0115(10) 0.0133(11)
N305 0.0261(11) 0.0287(11) 0.0244(11) -0.0126(9) -0.0104(9) 0.0084(9)
N306 0.0263(11) 0.0230(11) 0.0239(10) -0.0111(9) -0.0112(9) 0.0079(8)
N307 0.0242(11) 0.0291(12) 0.0261(11) -0.0096(9) -0.0068(9) 0.0098(9)
N308 0.0279(11) 0.0295(12) 0.0247(11) -0.0114(9) -0.0088(9) 0.0101(9)
N309 0.0293(11) 0.0226(11) 0.0236(11) -0.0090(9) -0.0108(9) 0.0075(9)
N310 0.0263(11) 0.0232(11) 0.0238(10) -0.0106(9) -0.0118(9) 0.0080(8)
N311 0.0461(14) 0.0365(13) 0.0299(12) -0.0169(11) -0.0201(11) 0.0193(11)
N312 0.0422(14) 0.0366(13) 0.0332(12) -0.0187(11) -0.0214(11) 0.0210(11)
N313 0.0264(11) 0.0275(11) 0.0291(11) -0.0145(10) -0.0131(9) 0.0074(9)
N314 0.0251(11) 0.0268(11) 0.0278(11) -0.0137(9) -0.0117(9) 0.0050(9)
N315 0.0242(11) 0.0339(12) 0.0380(13) -0.0206(11) -0.0126(10) 0.0079(9)
N316 0.0225(11) 0.0309(12) 0.0322(12) -0.0183(10) -0.0071(9) 0.0011(9)
C401 0.0315(13) 0.0201(12) 0.0167(11) -0.0088(10) -0.0037(10) -0.0039(10)
C402 0.0300(13) 0.0222(12) 0.0201(12) -0.0114(10) -0.0064(10) 0.0024(10)
C403 0.0295(13) 0.0224(12) 0.0219(12) -0.0134(10) -0.0057(10) 0.0042(10)
C404 0.0310(14) 0.0319(14) 0.0343(15) -0.0186(12) -0.0115(11) 0.0110(11)
C405 0.0393(16) 0.0314(15) 0.0314(14) -0.0170(12) -0.0156(12) 0.0144(12)
C406 0.0326(13) 0.0197(12) 0.0211(12) -0.0124(10) -0.0068(10) 0.0056(10)
C407 0.0319(13) 0.0202(12) 0.0202(12) -0.0109(10) -0.0074(10) 0.0025(10)
C408 0.0336(14) 0.0192(12) 0.0172(11) -0.0087(10) -0.0051(10) -0.0019(10)
C409 0.0370(14) 0.0191(12) 0.0179(11) -0.0080(10) -0.0040(10) -0.0055(10)
C410 0.0513(19) 0.0330(16) 0.0213(13) -0.0007(12) -0.0018(13) -0.0138(14)
C411 0.0416(17) 0.0356(16) 0.0260(14) -0.0065(12) 0.0007(12) -0.0152(13)
C412 0.0343(14) 0.0217(12) 0.0189(12) -0.0096(10) -0.0042(10) -0.0049(10)
N401 0.0329(12) 0.0187(10) 0.0171(10) -0.0074(8) -0.0047(8) -0.0022(8)
N402 0.0308(11) 0.0235(11) 0.0197(10) -0.0098(9) -0.0047(9) -0.0016(9)
N403 0.0285(11) 0.0209(10) 0.0183(10) -0.0075(8) -0.0053(8) 0.0007(8)
N404 0.0291(12) 0.0277(12) 0.0284(11) -0.0157(10) -0.0070(9) 0.0059(9)
N405 0.0379(13) 0.0256(11) 0.0236(11) -0.0119(9) -0.0099(9) 0.0099(10)
N406 0.0348(12) 0.0190(10) 0.0181(10) -0.0081(8) -0.0052(9) 0.0011(9)
N407 0.0479(15) 0.0245(12) 0.0210(11) -0.0030(9) -0.0095(10) -0.0065(10)
N408 0.0369(13) 0.0294(12) 0.0241(11) -0.0088(10) -0.0005(10) -0.0102(10)
C501 0.0345(14) 0.0249(13) 0.0251(13) -0.0131(11) -0.0116(11) 0.0062(11)
C502 0.0362(14) 0.0244(13) 0.0253(13) -0.0131(11) -0.0143(11) 0.0076(11)
C503 0.0379(15) 0.0253(13) 0.0274(13) -0.0152(11) -0.0175(11) 0.0120(11)
C504 0.0525(18) 0.0397(17) 0.0373(16) -0.0223(14) -0.0296(14) 0.0247(14)
C505 0.0536(18) 0.0366(16) 0.0282(14) -0.0176(13) -0.0251(13) 0.0194(14)
C506 0.0352(14) 0.0237(13) 0.0245(12) -0.0127(11) -0.0157(11) 0.0084(11)
C507 0.0332(14) 0.0218(12) 0.0226(12) -0.0110(10) -0.0123(10) 0.0068(10)
C508 0.0301(13) 0.0235(12) 0.0231(12) -0.0123(10) -0.0076(10) 0.0057(10)
C509 0.0267(13) 0.0231(12) 0.0215(12) -0.0100(10) -0.0068(10) 0.0049(10)
C510 0.0354(15) 0.0327(15) 0.0252(13) -0.0167(12) -0.0063(11) 0.0100(12)
C511 0.0370(15) 0.0300(14) 0.0282(14) -0.0144(12) -0.0081(11) 0.0145(12)
C512 0.0305(13) 0.0243(13) 0.0236(12) -0.0120(10) -0.0096(10) 0.0053(10)
N501 0.0374(12) 0.0254(11) 0.0240(11) -0.0133(9) -0.0116(9) 0.0102(9)
N502 0.0377(13) 0.0269(11) 0.0257(11) -0.0153(10) -0.0145(10) 0.0102(10)
N503 0.0347(12) 0.0235(11) 0.0230(11) -0.0121(9) -0.0121(9) 0.0094(9)
N504 0.0465(14) 0.0352(13) 0.0333(13) -0.0208(11) -0.0237(11) 0.0196(11)
N505 0.0443(14) 0.0321(13) 0.0257(11) -0.0155(10) -0.0177(10) 0.0133(11)
N506 0.0336(12) 0.0227(11) 0.0232(11) -0.0113(9) -0.0115(9) 0.0082(9)
N507 0.0293(11) 0.0269(11) 0.0250(11) -0.0134(9) -0.0081(9) 0.0070(9)
N508 0.0334(12) 0.0281(12) 0.0261(11) -0.0123(10) -0.0102(9) 0.0114(10)
C81 0.0628(19) 0.0345(19) 0.0701(19) -0.0156(16) -0.0394(16) 0.0155(16)
C86 0.0669(18) 0.0365(17) 0.0726(18) -0.0155(15) -0.0407(16) 0.0152(14)
C85 0.0699(18) 0.0353(17) 0.0743(19) -0.0189(15) -0.0420(16) 0.0144(14)
C84 0.0717(18) 0.0348(17) 0.0731(19) -0.0212(15) -0.0428(16) 0.0130(14)
C83 0.071(2) 0.0340(19) 0.0722(19) -0.0199(17) -0.0442(17) 0.0155(16)
C82 0.035(3) 0.036(2) 0.040(3) -0.016(2) -0.023(2) 0.013(2)
Cl81 0.0716(10) 0.0964(13) 0.0471(8) -0.0364(9) -0.0153(7) 0.0393(10)
Cl82 0.0395(7) 0.0334(7) 0.0591(9) -0.0010(6) -0.0092(6) 0.0023(5)
C81A 0.0651(19) 0.0358(19) 0.0726(19) -0.0146(16) -0.0401(16) 0.0142(16)
C82A 0.066(2) 0.037(2) 0.075(2) -0.0129(17) -0.0394(18) 0.0141(17)
C83A 0.070(2) 0.038(2) 0.079(2) -0.0131(18) -0.0405(18) 0.0140(17)
C84A 0.0720(19) 0.0370(19) 0.0744(19) -0.0191(17) -0.0425(17) 0.0135(16)
C85A 0.0716(19) 0.0352(18) 0.0728(19) -0.0203(16) -0.0427(17) 0.0133(15)
C86A 0.0695(18) 0.0364(18) 0.0744(18) -0.0170(15) -0.0412(16) 0.0146(15)
Cl 0.067(2) 0.159(4) 0.080(2) -0.028(2) -0.0099(17) 0.036(2)
Cl1 0.113(3) 0.056(2) 0.219(5) -0.052(3) -0.068(3) 0.022(2)

loop_
_atom_type_symbol
_atom_type_description
_atom_type_scat_dispersion_real
_atom_type_scat_dispersion_imag
_atom_type_scat_source
C C 0.0033 0.0016 'International Tables Vol C Tables 4.2.6.8 and 6.1.1.4'
H H 0.0000 0.0000 'International Tables Vol C Tables 4.2.6.8 and 6.1.1.4'
Cl Cl 0.1484 0.1585 'International Tables Vol C Tables 4.2.6.8 and 6.1.1.4'
K K 0.2009 0.2494 'International Tables Vol C Tables 4.2.6.8 and 6.1.1.4'
N N 0.0061 0.0033 'International Tables Vol C Tables 4.2.6.8 and 6.1.1.4'
O O 0.0106 0.0060 'International Tables Vol C Tables 4.2.6.8 and 6.1.1.4'

loop_
_exptl_crystal_face_index_h
_exptl_crystal_face_index_k
_exptl_crystal_face_index_l
_exptl_crystal_face_perp_dist
0 1 1 0.1002
0 -1 -1 0.0792
0 0 1 0.1147
-3 -4 -5 0.1102
-4 5 1 0.1711
5 2 -2 0.1021
5 -1 0 0.1369
2 2 -5 0.1124
-16 -15 -14 0.1119
-4 0 -5 0.1754

loop_
_geom_angle_atom_site_label_1
_geom_angle_atom_site_label_2
_geom_angle_atom_site_label_3
_geom_angle
_geom_angle_site_symmetry_1
_geom_angle_site_symmetry_3
C62 C61 C66 119.7(3) . .
C62 C61 Cl61 121.4(2) . .
C66 C61 Cl61 118.9(2) . .
C61 C62 C63 120.6(3) . .
C61 C62 Cl62 120.2(2) . .
C63 C62 Cl62 119.2(2) . .
C64 C63 C62 118.1(3) . .
C65 C64 C63 120.8(3) . .
C64 C65 C66 121.2(3) . .
C65 C66 C61 119.6(3) . .
C72 C71 Cl71 120.4(3) . .
C76 C71 C72 119.9(3) . .
C76 C71 Cl71 119.6(3) . .
C71 C72 Cl72 120.9(3) . .
C73 C72 C71 120.8(3) . .
C73 C72 Cl72 118.2(3) . .
C74 C73 C72 118.9(3) . .
C73 C74 C75 120.4(3) . .
C76 C75 C74 119.8(3) . .
C71 C76 C75 120.1(3) . .
N101 C101 C102 112.7(3) . .
O101 C102 C101 108.0(2) . .
O101 C103 C104 109.7(2) . .
O102 C104 C103 110.6(2) . .
O102 C105 C106 109.2(2) . .
N102 C106 C105 113.4(3) . .
N101 C107 C108 113.3(2) . .
O103 C108 C107 109.0(3) . .
O103 C109 C110 109.6(2) . .
O104 C110 C109 110.0(2) . .
O104 C111 C112 109.8(2) . .
N102 C112 C111 113.6(3) . .
N101 C113 C114 113.9(3) . .
O105 C114 C113 109.7(3) . .
O105 C115 C116 109.7(3) . .
O106 C116 C115 108.7(3) . .
O106 C117 C118 109.4(3) . .
N102 C118 C117 114.5(3) . .
N101 K101 N102 179.17(7) . .
O101 K101 N101 60.01(6) . .
O101 K101 N102 120.03(7) . .
O101 K101 O102 61.53(6) . .
O101 K101 O103 92.94(6) . .
O101 K101 O104 114.67(6) . .
O101 K101 O105 100.18(6) . .
O101 K101 O106 138.96(7) . .
O102 K101 N101 120.95(6) . .
O102 K101 N102 59.22(6) . .
O102 K101 O103 131.09(6) . .
O102 K101 O104 91.19(6) . .
O102 K101 O106 97.97(7) . .
O103 K101 N101 59.97(6) . .
O103 K101 N102 119.25(7) . .
O104 K101 N101 119.86(7) . .
O104 K101 N102 59.33(7) . .
O104 K101 O103 60.75(6) . .
O104 K101 O106 99.88(7) . .
O105 K101 N101 61.11(7) . .
O105 K101 N102 119.56(7) . .
O105 K101 O102 124.11(7) . .
O105 K101 O103 99.75(6) . .
O105 K101 O104 139.81(6) . .
O105 K101 O106 60.31(7) . .
O106 K101 N101 120.87(7) . .
O106 K101 N102 59.72(7) . .
O106 K101 O103 124.21(7) . .
C101 N101 C113 109.4(2) . .
C101 N101 K101 109.79(17) . .
C107 N101 C101 110.1(3) . .
C107 N101 C113 110.7(2) . .
C107 N101 K101 109.34(16) . .
C113 N101 K101 107.56(19) . .
C106 N102 K101 108.37(17) . .
C112 N102 C106 109.9(3) . .
C112 N102 C118 109.9(3) . .
C112 N102 K101 109.90(18) . .
C118 N102 C106 110.7(3) . .
C118 N102 K101 108.1(2) . .
C102 O101 K101 115.24(16) . .
C103 O101 C102 110.2(2) . .
C103 O101 K101 113.65(16) . .
C104 O102 C105 112.1(2) . .
C104 O102 K101 111.69(16) . .
C105 O102 K101 120.72(17) . .
C108 O103 C109 111.1(2) . .
C108 O103 K101 117.16(16) . .
C109 O103 K101 111.49(17) . .
C110 O104 K101 114.05(15) . .
C111 O104 C110 110.3(2) . .
C111 O104 K101 116.88(18) . .
C114 O105 K101 115.46(18) . .
C115 O105 C114 112.0(2) . .
C115 O105 K101 114.19(18) . .
C116 O106 K101 113.8(2) . .
C117 O106 C116 112.3(3) . .
C117 O106 K101 119.04(19) . .
N201 C201 C202 113.6(2) . .
O201 C202 C201 109.1(2) . .
O201 C203 C204 109.5(2) . .
O202 C204 C203 109.7(2) . .
O202 C205 C206 110.0(2) . .
N202 C206 C205 114.1(2) . .
N201 C207 C208 114.2(2) . .
O203 C208 C207 110.7(2) . .
O203 C209 C210 109.8(2) . .
O204 C210 C209 109.0(2) . .
O204 C211 C212 109.2(2) . .
N202 C212 C211 113.8(2) . .
N201 C213 C214 113.4(2) . .
O205 C214 C213 110.9(2) . .
O205 C215 C216 110.07(19) . .
O206 C216 C215 110.0(2) . .
O206 C217 C218 108.9(2) . .
N202 C218 C217 113.9(2) . .
N202 K201 N201 179.13(6) . .
O201 K201 N201 59.85(6) . .
O201 K201 N202 120.16(6) . .
O201 K201 O204 144.20(6) . .
O202 K201 N201 118.80(6) . .
O202 K201 N202 60.97(6) . .
O202 K201 O201 60.84(5) . .
O202 K201 O203 117.55(6) . .
O202 K201 O204 100.48(5) . .
O202 K201 O205 140.00(5) . .
O202 K201 O206 95.91(5) . .
O203 K201 N201 60.80(6) . .
O203 K201 N202 118.46(6) . .
O203 K201 O201 99.61(6) . .
O203 K201 O204 60.09(6) . .
O204 K201 N201 119.02(6) . .
O204 K201 N202 60.40(6) . .
O205 K201 N201 60.98(5) . .
O205 K201 N202 119.78(6) . .
O205 K201 O201 96.54(5) . .
O205 K201 O203 97.46(5) . .
O205 K201 O204 114.16(5) . .
O205 K201 O206 61.11(5) . .
O206 K201 N201 119.85(6) . .
O206 K201 N202 61.01(5) . .
O206 K201 O201 113.17(5) . .
O206 K201 O203 141.86(6) . .
O206 K201 O204 98.15(5) . .
C201 N201 C207 109.8(2) . .
C201 N201 C213 110.1(2) . .
C201 N201 K201 110.34(14) . .
C207 N201 C213 110.1(2) . .
C207 N201 K201 108.25(15) . .
C213 N201 K201 108.34(14) . .
C206 N202 K201 108.34(14) . .
C212 N202 C206 110.3(2) . .
C212 N202 C218 109.4(2) . .
C212 N202 K201 110.00(15) . .
C218 N202 C206 109.9(2) . .
C218 N202 K201 108.88(14) . .
C202 O201 C203 110.50(19) . .
C202 O201 K201 118.77(15) . .
C203 O201 K201 113.17(14) . .
C204 O202 K201 113.05(13) . .
C205 O202 C204 110.81(19) . .
C205 O202 K201 119.00(14) . .
C208 O203 K201 118.29(16) . .
C209 O203 C208 111.1(2) . .
C209 O203 K201 113.87(16) . .
C210 O204 K201 112.82(17) . .
C211 O204 C210 110.4(2) . .
C211 O204 K201 115.98(15) . .
C214 O205 C215 110.24(18) . .
C214 O205 K201 117.84(14) . .
C215 O205 K201 112.43(13) . .
C216 O206 C217 110.06(18) . .
C216 O206 K201 113.58(13) . .
C217 O206 K201 116.67(14) . .
N301 C301 C302 122.4(2) . .
N301 C301 N302 129.4(2) . .
N302 C301 C302 108.1(2) . .
C305 C302 C301 106.8(2) . .
N303 C302 C301 129.3(2) . .
N303 C302 C305 124.0(2) . .
N303 C303 C304 123.4(3) . .
N304 C304 C303 124.0(3) . .
C302 C305 C306 106.9(2) . .
N304 C305 C302 122.9(2) . .
N304 C305 C306 130.1(2) . .
N302 C306 C305 108.1(2) . .
N305 C306 C305 123.1(2) . .
N305 C306 N302 128.8(2) . .
N305 C307 C308 122.8(2) . .
N305 C307 N306 128.1(2) . .
N306 C307 C308 109.1(2) . .
C311 C308 C307 106.5(2) . .
N307 C308 C307 130.1(2) . .
N307 C308 C311 123.3(2) . .
N307 C309 C310 123.1(2) . .
N308 C310 C309 123.8(2) . .
C308 C311 C312 106.3(2) . .
N308 C311 C308 123.5(2) . .
N308 C311 C312 130.1(2) . .
N306 C312 C311 108.9(2) . .
N309 C312 C311 122.9(2) . .
N309 C312 N306 128.2(2) . .
N309 C313 C314 122.5(2) . .
N309 C313 N310 129.2(2) . .
N310 C313 C314 108.2(2) . .
C317 C314 C313 106.4(2) . .
N311 C314 C313 129.9(2) . .
N311 C314 C317 123.7(2) . .
N311 C315 C316 123.7(3) . .
N312 C316 C315 123.5(3) . .
C314 C317 C318 107.4(2) . .
N312 C317 C314 123.3(2) . .
N312 C317 C318 129.2(2) . .
N310 C318 C317 107.6(2) . .
N313 C318 C317 123.3(2) . .
N313 C318 N310 129.1(2) . .
N313 C319 C320 124.3(2) . .
N313 C319 N314 127.4(2) . .
N314 C319 C320 108.4(2) . .
C323 C320 C319 106.7(2) . .
N315 C320 C319 130.3(2) . .
N315 C320 C323 123.0(2) . .
N315 C321 C322 123.9(2) . .
N316 C322 C321 123.6(3) . .
C320 C323 C324 106.7(2) . .
N316 C323 C320 123.8(2) . .
N316 C323 C324 129.5(2) . .
N301 C324 C323 122.3(2) . .
N301 C324 N314 128.6(2) . .
N314 C324 C323 109.0(2) . .
C324 N301 C301 122.3(2) . .
C301 N302 C306 110.1(2) . .
C303 N303 C302 112.7(2) . .
C304 N304 C305 113.0(2) . .
C306 N305 C307 122.4(2) . .
C312 N306 C307 109.2(2) . .
C309 N307 C308 113.5(2) . .
C311 N308 C310 112.9(2) . .
C312 N309 C313 122.4(2) . .
C313 N310 C318 110.4(2) . .
C314 N311 C315 112.8(2) . .
C316 N312 C317 113.0(2) . .
C319 N313 C318 122.9(2) . .
C324 N314 C319 109.2(2) . .
C320 N315 C321 112.6(2) . .
C322 N316 C323 113.0(2) . .
N401 C401 C412 109.5(2) . 2_576
N402 C401 C412 121.4(2) . 2_576
N402 C401 N401 129.2(2) . .
N402 C402 C403 122.8(2) . .
N402 C402 N403 129.6(2) . .
N403 C402 C403 107.5(2) . .
C406 C403 C402 107.1(2) . .
N404 C403 C402 128.5(2) . .
N404 C403 C406 124.3(2) . .
N404 C404 C405 122.8(3) . .
N405 C405 C404 124.3(2) . .
C403 C406 C407 106.9(2) . .
N405 C406 C403 122.9(2) . .
N405 C406 C407 130.2(2) . .
N403 C407 C406 107.5(2) . .
N406 C407 C406 124.8(2) . .
N406 C407 N403 127.7(2) . .
N401 C408 C409 109.5(2) 2_576 .
N406 C408 C409 122.4(2) . .
N406 C408 N401 128.0(2) . 2_576
C412 C409 C408 106.1(2) . .
N407 C409 C408 130.7(3) . .
N407 C409 C412 123.2(2) . .
N407 C410 C411 124.0(3) . .
N408 C411 C410 123.8(3) . .
C409 C412 C401 106.3(2) . 2_576
N408 C412 C401 129.1(3) . 2_576
N408 C412 C409 124.5(2) . .
C401 N401 C408 108.6(2) . 2_576
C402 N402 C401 123.0(2) . .
C402 N403 C407 110.9(2) . .
C404 N404 C403 113.0(2) . .
C405 N405 C406 112.7(2) . .
C407 N406 C408 122.0(2) . .
C409 N407 C410 112.3(3) . .
C412 N408 C411 112.2(3) . .
N501 C501 C512 109.9(2) . 2_757
N502 C501 C512 122.5(2) . 2_757
N502 C501 N501 127.6(2) . .
N502 C502 C503 123.2(2) . .
N502 C502 N503 128.8(2) . .
N503 C502 C503 108.0(2) . .
C506 C503 C502 106.5(2) . .
N504 C503 C502 129.7(2) . .
N504 C503 C506 123.8(2) . .
N504 C504 C505 123.7(2) . .
N505 C505 C504 123.3(2) . .
C503 C506 C507 107.3(2) . .
N505 C506 C503 123.3(2) . .
N505 C506 C507 129.4(2) . .
N503 C507 C506 107.9(2) . .
N506 C507 C506 122.7(2) . .
N506 C507 N503 129.4(2) . .
N501 C508 C509 109.4(2) 2_757 .
N506 C508 C509 122.1(2) . .
N506 C508 N501 128.4(2) . 2_757
C512 C509 C508 106.5(2) . .
N507 C509 C508 129.7(2) . .
N507 C509 C512 123.8(2) . .
N507 C510 C511 123.5(2) . .
N508 C511 C510 123.8(2) . .
C509 C512 C501 105.8(2) . 2_757
N508 C512 C501 130.5(2) . 2_757
N508 C512 C509 123.6(2) . .
C508 N501 C501 108.3(2) 2_757 .
C502 N502 C501 122.1(2) . .
C507 N503 C502 110.3(2) . .
C504 N504 C503 112.7(2) . .
C505 N505 C506 113.1(2) . .
C507 N506 C508 122.4(2) . .
C510 N507 C509 112.9(2) . .
C512 N508 C511 112.5(2) . .
C86 C81 C82 120.0 . .
C86 C81 Cl81 117.8(2) . .
C82 C81 Cl81 122.0(2) . .
C81 C86 C85 120.0 . .
C84 C85 C86 120.0 . .
C85 C84 C83 120.0 . .
C82 C83 C84 120.0 . .
C81 C82 Cl82 118.7(2) . .
C83 C82 C81 120.0 . .
C83 C82 Cl82 121.3(2) . .
C82A C81A Cl 129.4(9) . .
C86A C81A C82A 124.5(10) . .
C86A C81A Cl 105.7(8) . .
C81A C82A C83A 118.3(9) . .
C81A C82A Cl1 110.0(9) . .
C83A C82A Cl1 131.6(8) . .
C84A C83A C82A 106.7(9) . .
C83A C84A C85A 130.3(11) . .
C86A C85A C84A 115.4(10) . .
C85A C86A C81A 121.4(11) . .

loop_
_geom_bond_atom_site_label_1
_geom_bond_atom_site_label_2
_geom_bond_distance
_geom_bond_site_symmetry_2
C61 C62 1.371(4) .
C61 C66 1.389(4) .
C61 Cl61 1.723(3) .
C62 C63 1.406(5) .
C62 Cl62 1.733(3) .
C63 C64 1.381(5) .
C64 C65 1.359(5) .
C65 C66 1.366(5) .
C71 C72 1.383(5) .
C71 C76 1.370(6) .
C71 Cl71 1.740(4) .
C72 C73 1.379(4) .
C72 Cl72 1.735(3) .
C73 C74 1.379(4) .
C74 C75 1.393(5) .
C75 C76 1.375(6) .
C101 C102 1.503(4) .
C101 N101 1.472(4) .
C102 O101 1.435(3) .
C103 C104 1.489(4) .
C103 O101 1.424(4) .
C104 O102 1.423(4) .
C105 C106 1.501(5) .
C105 O102 1.424(3) .
C106 N102 1.473(4) .
C107 C108 1.515(4) .
C107 N101 1.466(4) .
C108 O103 1.426(4) .
C109 C110 1.493(4) .
C109 O103 1.428(3) .
C110 O104 1.426(4) .
C111 C112 1.498(5) .
C111 O104 1.424(3) .
C112 N102 1.470(4) .
C113 C114 1.498(5) .
C113 N101 1.473(4) .
C114 O105 1.429(4) .
C115 C116 1.489(5) .
C115 O105 1.418(4) .
C116 O106 1.432(4) .
C117 C118 1.508(5) .
C117 O106 1.418(4) .
C118 N102 1.472(4) .
K101 N101 3.030(2) .
K101 N102 3.076(3) .
K101 O101 2.804(2) .
K101 O102 2.819(2) .
K101 O103 2.861(2) .
K101 O104 2.837(2) .
K101 O105 2.812(2) .
K101 O106 2.838(2) .
C201 C202 1.510(4) .
C201 N201 1.468(3) .
C202 O201 1.420(3) .
C203 C204 1.490(4) .
C203 O201 1.425(3) .
C204 O202 1.429(3) .
C205 C206 1.505(4) .
C205 O202 1.425(3) .
C206 N202 1.474(3) .
C207 C208 1.500(4) .
C207 N201 1.469(3) .
C208 O203 1.422(3) .
C209 C210 1.496(4) .
C209 O203 1.419(4) .
C210 O204 1.428(3) .
C211 C212 1.509(4) .
C211 O204 1.426(3) .
C212 N202 1.468(3) .
C213 C214 1.500(4) .
C213 N201 1.476(3) .
C214 O205 1.426(3) .
C215 C216 1.490(3) .
C215 O205 1.427(3) .
C216 O206 1.427(3) .
C217 C218 1.508(4) .
C217 O206 1.434(3) .
C218 N202 1.469(3) .
K201 N201 2.992(2) .
K201 N202 2.980(2) .
K201 O201 2.8507(18) .
K201 O202 2.8096(18) .
K201 O203 2.8368(19) .
K201 O204 2.8895(19) .
K201 O205 2.8240(17) .
K201 O206 2.8317(18) .
C301 C302 1.462(3) .
C301 N301 1.328(3) .
C301 N302 1.364(3) .
C302 C305 1.395(4) .
C302 N303 1.340(3) .
C303 C304 1.389(4) .
C303 N303 1.338(4) .
C304 N304 1.335(4) .
C305 C306 1.457(3) .
C305 N304 1.339(3) .
C306 N302 1.370(3) .
C306 N305 1.329(3) .
C307 C308 1.457(4) .
C307 N305 1.331(3) .
C307 N306 1.367(3) .
C308 C311 1.404(3) .
C308 N307 1.339(3) .
C309 C310 1.408(4) .
C309 N307 1.327(4) .
C310 N308 1.335(3) .
C311 C312 1.463(3) .
C311 N308 1.333(3) .
C312 N306 1.367(3) .
C312 N309 1.332(3) .
C313 C314 1.459(3) .
C313 N309 1.335(3) .
C313 N310 1.362(3) .
C314 C317 1.401(4) .
C314 N311 1.337(3) .
C315 C316 1.401(4) .
C315 N311 1.342(4) .
C316 N312 1.336(4) .
C317 C318 1.452(3) .
C317 N312 1.346(3) .
C318 N310 1.376(3) .
C318 N313 1.325(3) .
C319 C320 1.461(4) .
C319 N313 1.324(3) .
C319 N314 1.378(3) .
C320 C323 1.404(4) .
C320 N315 1.342(3) .
C321 C322 1.391(4) .
C321 N315 1.344(4) .
C322 N316 1.331(3) .
C323 C324 1.453(3) .
C323 N316 1.336(3) .
C324 N301 1.327(3) .
C324 N314 1.370(3) .
C401 C412 1.466(3) 2_576
C401 N401 1.363(3) .
C401 N402 1.331(3) .
C402 C403 1.464(3) .
C402 N402 1.322(3) .
C402 N403 1.366(3) .
C403 C406 1.398(4) .
C403 N404 1.338(3) .
C404 C405 1.407(4) .
C404 N404 1.336(3) .
C405 N405 1.336(4) .
C406 C407 1.464(4) .
C406 N405 1.346(3) .
C407 N403 1.371(3) .
C407 N406 1.324(3) .
C408 C409 1.467(4) .
C408 N401 1.364(3) 2_576
C408 N406 1.338(3) .
C409 C412 1.395(4) .
C409 N407 1.340(3) .
C410 C411 1.389(5) .
C410 N407 1.342(4) .
C411 N408 1.338(4) .
C412 N408 1.334(3) .
C501 C512 1.459(4) 2_757
C501 N501 1.365(3) .
C501 N502 1.336(3) .
C502 C503 1.465(3) .
C502 N502 1.326(3) .
C502 N503 1.370(3) .
C503 C506 1.391(4) .
C503 N504 1.342(3) .
C504 C505 1.398(4) .
C504 N504 1.338(4) .
C505 N505 1.337(3) .
C506 C507 1.463(3) .
C506 N505 1.342(3) .
C507 N503 1.363(3) .
C507 N506 1.324(3) .
C508 C509 1.461(3) .
C508 N501 1.363(3) 2_757
C508 N506 1.335(3) .
C509 C512 1.399(3) .
C509 N507 1.336(3) .
C510 C511 1.404(4) .
C510 N507 1.330(3) .
C511 N508 1.337(3) .
C512 N508 1.337(3) .
C81 C86 1.3900 .
C81 C82 1.3900 .
C81 Cl81 1.716(3) .
C86 C85 1.3900 .
C85 C84 1.3900 .
C84 C83 1.3900 .
C83 C82 1.3900 .
C82 Cl82 1.706(3) .
C81A C82A 1.380(12) .
C81A C86A 1.368(12) .
C81A Cl 1.701(11) .
C82A C83A 1.559(13) .
C82A Cl1 1.759(11) .
C83A C84A 1.384(12) .
C84A C85A 1.457(13) .
C85A C86A 1.246(13) .

loop_
_exptl_oxdiff_crystal_face_indexfrac_h
_exptl_oxdiff_crystal_face_indexfrac_k
_exptl_oxdiff_crystal_face_indexfrac_l
_exptl_oxdiff_crystal_face_x
_exptl_oxdiff_crystal_face_y
_exptl_oxdiff_crystal_face_z
-0.0000 0.9994 0.9995 -0.0194 -0.0359 -0.0045
0.0000 -0.9994 -0.9995 0.0194 0.0359 0.0045
0.0001 -0.0000 0.9995 0.0147 -0.0276 0.0155
-2.9983 -3.9980 -4.9970 0.1631 0.1061 -0.1062
-3.9983 4.9971 0.9999 -0.0221 -0.1555 -0.2291
4.9970 1.9995 -2.0000 -0.2648 0.1468 0.1102
4.9974 -0.9991 -0.0007 -0.1331 0.1165 0.2010
1.9985 1.9994 -4.9981 -0.2087 0.1647 -0.0448
-15.9907 -14.9932 -13.9903 0.8404 0.1640 -0.4967
-3.9981 -0.0001 -4.9971 0.0601 0.0514 -0.2222
